data_7112100
loop_
_publ_author_name
'Brechin, Euan K. '
'Sanz, Sergio'
'Frost, Jamie M.'
'Lusby, Paul J.'
'Piligkos, Stergios'
'Pitak, Mateusz B.'
'Coles, Simon J.'

_publ_section_title
;
 'Converting' an hexametallic MnIII wheel to a dodecametallic MnIII wheel
 via ligand oximation
;
_journal_name_full Chem.Commun.
_journal_page_first 3310
_journal_paper_doi 10.1039/c3cc49583c
_journal_volume 50
_journal_year 2014
_chemical_formula_moiety 'C84 H108 Mn6 N6 Na O24, 1.0(Cl)'
_chemical_formula_sum 'C84 H108 Cl Mn6 N6 Na O24'
_chemical_formula_weight 1973.84
_chemical_name_systematic
;
 ?
;
_space_group_crystal_system cubic
_space_group_IT_number 230
_space_group_name_Hall '-I 4bd 2c 3'
_space_group_name_H-M_alt 'I a -3 d'
_symmetry_space_group_name_Hall '-I 4bd 2c 3'
_symmetry_space_group_name_H-M 'I a -3 d'
_atom_sites_solution_hydrogens geom
_audit_creation_method SHELXL-2013
_cell_angle_alpha 90
_cell_angle_beta 90
_cell_angle_gamma 90
_cell_formula_units_Z 16
_cell_length_a 36.229(15)
_cell_length_b 36.229(15)
_cell_length_c 36.229(15)
_cell_measurement_reflns_used 29892
_cell_measurement_temperature 100(2)
_cell_measurement_theta_max 24.3
_cell_measurement_theta_min 1.5
_cell_volume 47552(3)
_computing_cell_refinement 'CrystalClear-SM Expert 2.0 r5 (Rigaku, 2010)'
_computing_data_collection 'CrystalClear-SM Expert 2.0 r5 (Rigaku, 2010)'
_computing_data_reduction 'CrystalClear-SM Expert 3.1 b21 (Rigaku, 20112)'
_computing_structure_refinement 'SHELXL-2013 (Sheldrick, 2013)'
_computing_structure_solution 'SHELXL-97 (Sheldrick, 2008)'
_diffrn_ambient_temperature 100(2)
_diffrn_detector 'CCD plate'
_diffrn_detector_area_resol_mean 28.5714
_diffrn_detector_type 'Rigaku Saturn724+ (2x2 bin mode)'
_diffrn_measured_fraction_theta_full 0.971
_diffrn_measured_fraction_theta_max 0.997
_diffrn_measurement_device
;
four-circle \k goniometer
;
_diffrn_measurement_device_type
;
CrystalLogic
;
_diffrn_measurement_method 'profile data from \w-scans'
_diffrn_measurement_specimen_support 'MiTeGen MicroMesh'
_diffrn_radiation_collimation 'Confocal mirrors'
_diffrn_radiation_monochromator 'double crystal silicon'
_diffrn_radiation_type synchrotron
_diffrn_radiation_wavelength 0.68890
_diffrn_reflns_av_R_equivalents 0.2067
_diffrn_reflns_av_unetI/netI 0.0612
_diffrn_reflns_Laue_measured_fraction_full 0.971
_diffrn_reflns_Laue_measured_fraction_max 0.997
_diffrn_reflns_limit_h_max 43
_diffrn_reflns_limit_h_min -39
_diffrn_reflns_limit_k_max 19
_diffrn_reflns_limit_k_min -43
_diffrn_reflns_limit_l_max 28
_diffrn_reflns_limit_l_min -35
_diffrn_reflns_number 57326
_diffrn_reflns_point_group_measured_fraction_full 0.971
_diffrn_reflns_point_group_measured_fraction_max 0.997
_diffrn_reflns_theta_full 24.415
_diffrn_reflns_theta_max 24.207
_diffrn_reflns_theta_min 2.985
_diffrn_source Synchrotron
_diffrn_source_type 'DLS beamline I19'
_exptl_absorpt_coefficient_mu 0.639
_exptl_absorpt_correction_T_max 1.000
_exptl_absorpt_correction_T_min 0.021
_exptl_absorpt_correction_type multi-scan
_exptl_absorpt_process_details 'CrystalClear-SM Expert 2.0 r5 (Rigaku, 2010)'
_exptl_crystal_colour 'dark brown'
_exptl_crystal_density_diffrn 1.103
_exptl_crystal_description 'hexagonal prism'
_exptl_crystal_F_000 16384
_exptl_crystal_size_max 0.060
_exptl_crystal_size_mid 0.060
_exptl_crystal_size_min 0.030
_refine_diff_density_max 0.964
_refine_diff_density_min -0.339
_refine_diff_density_rms 0.098
_refine_ls_extinction_method none
_refine_ls_goodness_of_fit_ref 1.226
_refine_ls_hydrogen_treatment constr
_refine_ls_matrix_type full
_refine_ls_number_parameters 194
_refine_ls_number_reflns 3502
_refine_ls_number_restraints 0
_refine_ls_restrained_S_all 1.226
_refine_ls_R_factor_all 0.1499
_refine_ls_R_factor_gt 0.1311
_refine_ls_shift/su_max 0.000
_refine_ls_shift/su_mean 0.000
_refine_ls_structure_factor_coef Fsqd
_refine_ls_weighting_details 'w=1/[\s^2^(Fo^2^)+(0.1631P)^2^+190.1418P] where P=(Fo^2^+2Fc^2^)/3'
_refine_ls_weighting_scheme calc
_refine_ls_wR_factor_gt 0.3372
_refine_ls_wR_factor_ref 0.3523
_reflns_Friedel_coverage 0.000
_reflns_number_gt 2906
_reflns_number_total 3502
_reflns_threshold_expression 'I > 2\s(I)'
_cod_data_source_file c3cc49583c2.cif
_cod_data_source_block complex1
_cod_original_cell_volume 47552(59)
_cod_database_code 7112100
_shelx_space_group_comment
;
The symmetry employed for this shelxl refinement is uniquely defined
by the following loop, which should always be used as a source of
symmetry information in preference to the above space-group names.
They are only intended as comments.
;
_shelx_estimated_absorpt_t_min 0.959
_shelx_estimated_absorpt_t_max 0.979

loop_
_space_group_symop_operation_xyz
'x, y, z'
'-y+1/4, x+3/4, z+1/4'
'-x+1/2, -y, z+1/2'
'y+1/4, -x+1/4, z+3/4'
'x, -y, -z+1/2'
'y+1/4, x+3/4, -z+3/4'
'-x+1/2, y, -z'
'-y+1/4, -x+1/4, -z+1/4'
'z, x, y'
'-x+1/4, z+3/4, y+1/4'
'-z+1/2, -x, y+1/2'
'x+1/4, -z+1/4, y+3/4'
'z, -x, -y+1/2'
'x+1/4, z+3/4, -y+3/4'
'-z+1/2, x, -y'
'-x+1/4, -z+1/4, -y+1/4'
'y, z, x'
'y+1/2, -z+1/2, -x'
'z+3/4, y+1/4, -x+1/4'
'-y, z+1/2, -x+1/2'
'-z+1/4, -y+1/4, -x+1/4'
'-y+1/2, -z, x+1/2'
'z+3/4, -y+3/4, x+1/4'
'-z+3/4, y+1/4, x+3/4'
'x+1/2, y+1/2, z+1/2'
'-y+3/4, x+5/4, z+3/4'
'-x+1, -y+1/2, z+1'
'y+3/4, -x+3/4, z+5/4'
'x+1/2, -y+1/2, -z+1'
'y+3/4, x+5/4, -z+5/4'
'-x+1, y+1/2, -z+1/2'
'-y+3/4, -x+3/4, -z+3/4'
'z+1/2, x+1/2, y+1/2'
'-x+3/4, z+5/4, y+3/4'
'-z+1, -x+1/2, y+1'
'x+3/4, -z+3/4, y+5/4'
'z+1/2, -x+1/2, -y+1'
'x+3/4, z+5/4, -y+5/4'
'-z+1, x+1/2, -y+1/2'
'-x+3/4, -z+3/4, -y+3/4'
'y+1/2, z+1/2, x+1/2'
'y+1, -z+1, -x+1/2'
'z+5/4, y+3/4, -x+3/4'
'-y+1/2, z+1, -x+1'
'-z+3/4, -y+3/4, -x+3/4'
'-y+1, -z+1/2, x+1'
'z+5/4, -y+5/4, x+3/4'
'-z+5/4, y+3/4, x+5/4'
'-x, -y, -z'
'y-1/4, -x-3/4, -z-1/4'
'x-1/2, y, -z-1/2'
'-y-1/4, x-1/4, -z-3/4'
'-x, y, z-1/2'
'-y-1/4, -x-3/4, z-3/4'
'x-1/2, -y, z'
'y-1/4, x-1/4, z-1/4'
'-z, -x, -y'
'x-1/4, -z-3/4, -y-1/4'
'z-1/2, x, -y-1/2'
'-x-1/4, z-1/4, -y-3/4'
'-z, x, y-1/2'
'-x-1/4, -z-3/4, y-3/4'
'z-1/2, -x, y'
'x-1/4, z-1/4, y-1/4'
'-y, -z, -x'
'-y-1/2, z-1/2, x'
'-z-3/4, -y-1/4, x-1/4'
'y, -z-1/2, x-1/2'
'z-1/4, y-1/4, x-1/4'
'y-1/2, z, -x-1/2'
'-z-3/4, y-3/4, -x-1/4'
'z-3/4, -y-1/4, -x-3/4'
'-x+1/2, -y+1/2, -z+1/2'
'y+1/4, -x-1/4, -z+1/4'
'x, y+1/2, -z'
'-y+1/4, x+1/4, -z-1/4'
'-x+1/2, y+1/2, z'
'-y+1/4, -x-1/4, z-1/4'
'x, -y+1/2, z+1/2'
'y+1/4, x+1/4, z+1/4'
'-z+1/2, -x+1/2, -y+1/2'
'x+1/4, -z-1/4, -y+1/4'
'z, x+1/2, -y'
'-x+1/4, z+1/4, -y-1/4'
'-z+1/2, x+1/2, y'
'-x+1/4, -z-1/4, y-1/4'
'z, -x+1/2, y+1/2'
'x+1/4, z+1/4, y+1/4'
'-y+1/2, -z+1/2, -x+1/2'
'-y, z, x+1/2'
'-z-1/4, -y+1/4, x+1/4'
'y+1/2, -z, x'
'z+1/4, y+1/4, x+1/4'
'y, z+1/2, -x'
'-z-1/4, y-1/4, -x+1/4'
'z-1/4, -y+1/4, -x-1/4'

loop_
_atom_site_label
_atom_site_type_symbol
_atom_site_fract_x
_atom_site_fract_y
_atom_site_fract_z
_atom_site_U_iso_or_equiv
_atom_site_adp_type
_atom_site_occupancy
_atom_site_site_symmetry_order
_atom_site_calc_flag
_atom_site_refinement_flags_posn
_atom_site_refinement_flags_adp
_atom_site_refinement_flags_occupancy
C1 C 0.5577(3) 0.1859(3) -0.0278(3) 0.094(3) Uani 1 1 d . . .
H1A H 0.5485 0.1769 -0.0039 0.141 Uiso 1 1 calc R U .
H1B H 0.5419 0.1765 -0.0476 0.141 Uiso 1 1 calc R U .
H1C H 0.5574 0.2129 -0.0280 0.141 Uiso 1 1 calc R U .
C2 C 0.5968(3) 0.1724(3) -0.0335(3) 0.086(3) Uani 1 1 d . . .
C3 C 0.6162(2) 0.1561(2) -0.0020(3) 0.076(2) Uani 1 1 d . . .
C4 C 0.6536(3) 0.1670(3) 0.0032(3) 0.085(3) Uani 1 1 d . . .
H4 H 0.6647 0.1822 -0.0150 0.102 Uiso 1 1 calc R U .
C5 C 0.6747(3) 0.1567(3) 0.0334(3) 0.083(3) Uani 1 1 d . . .
C6 C 0.6581(3) 0.1332(2) 0.0587(2) 0.076(2) Uani 1 1 d . . .
H6 H 0.6719 0.1253 0.0795 0.091 Uiso 1 1 calc R U .
C7 C 0.6215(2) 0.1207(2) 0.0547(2) 0.072(2) Uani 1 1 d . . .
C8 C 0.6003(2) 0.1319(2) 0.0239(2) 0.070(2) Uani 1 1 d . . .
C9 C 0.7131(3) 0.1697(4) 0.0388(4) 0.113(4) Uani 1 1 d . . .
H9A H 0.7138 0.1876 0.0591 0.170 Uiso 1 1 calc R U .
H9B H 0.7219 0.1815 0.0161 0.170 Uiso 1 1 calc R U .
H9C H 0.7290 0.1486 0.0448 0.170 Uiso 1 1 calc R U .
C10 C 0.6049(3) 0.0958(2) 0.0842(2) 0.076(2) Uani 1 1 d . . .
H10A H 0.6234 0.0917 0.1039 0.091 Uiso 1 1 calc R U .
H10B H 0.5834 0.1084 0.0955 0.091 Uiso 1 1 calc R U .
C11 C 0.6245(2) 0.0393(2) 0.0537(2) 0.075(2) Uani 1 1 d . . .
H11A H 0.6220 0.0129 0.0599 0.090 Uiso 1 1 calc R U .
H11B H 0.6479 0.0484 0.0645 0.090 Uiso 1 1 calc R U .
C12 C 0.6257(2) 0.0438(2) 0.0120(2) 0.068(2) Uani 1 1 d . . .
H12A H 0.6374 0.0676 0.0054 0.082 Uiso 1 1 calc R U .
H12B H 0.6405 0.0237 0.0008 0.082 Uiso 1 1 calc R U .
C13 C 0.5735(2) 0.0384(3) 0.0972(2) 0.072(2) Uani 1 1 d . . .
H13A H 0.5573 0.0546 0.1121 0.086 Uiso 1 1 calc R U .
H13B H 0.5915 0.0266 0.1141 0.086 Uiso 1 1 calc R U .
C14 C 0.5507(2) 0.0092(2) 0.0785(2) 0.071(2) Uani 1 1 d . . .
H14A H 0.5671 -0.0090 0.0664 0.085 Uiso 1 1 calc R U .
H14B H 0.5354 -0.0039 0.0970 0.085 Uiso 1 1 calc R U .
Mn1 Mn 0.54935(3) 0.06963(3) 0.02693(3) 0.0660(5) Uani 1 1 d . . .
N1 N 0.59307(18) 0.06026(18) 0.06983(17) 0.0647(17) Uani 1 1 d . . .
O1 O 0.6123(2) 0.1768(3) -0.0636(2) 0.118(3) Uani 1 1 d . . .
O2 O 0.56652(16) 0.11852(16) 0.01821(17) 0.0783(17) Uani 1 1 d . . .
O3 O 0.58873(15) 0.04266(15) -0.00163(15) 0.0689(14) Uani 1 1 d . . .
O4 O 0.52722(15) 0.02644(15) 0.05139(14) 0.0679(14) Uani 1 1 d . . .
Na1 Na 0.5000 0.0000 0.0000 0.072(2) Uani 1 6 d S T P
Cl1 Cl 0.5388(6) 0.3221(11) -0.0387(7) 0.205(17) Uani 0.1667 1 d . . P

loop_
_atom_site_aniso_label
_atom_site_aniso_U_11
_atom_site_aniso_U_22
_atom_site_aniso_U_33
_atom_site_aniso_U_23
_atom_site_aniso_U_13
_atom_site_aniso_U_12
C1 0.089(7) 0.080(6) 0.113(8) 0.021(6) 0.011(6) 0.022(5)
C2 0.104(7) 0.077(6) 0.078(6) 0.010(5) 0.007(6) 0.011(5)
C3 0.075(5) 0.073(5) 0.080(5) -0.007(5) -0.003(5) 0.016(4)
C4 0.092(7) 0.086(6) 0.076(6) 0.003(5) 0.015(5) 0.012(5)
C5 0.072(5) 0.097(7) 0.079(6) -0.011(5) 0.001(5) -0.002(5)
C6 0.084(6) 0.079(6) 0.063(5) -0.003(4) 0.000(4) -0.008(5)
C7 0.079(5) 0.068(5) 0.069(5) -0.007(4) 0.014(4) -0.008(4)
C8 0.074(5) 0.062(5) 0.073(5) 0.009(4) 0.012(4) 0.004(4)
C9 0.100(8) 0.121(9) 0.118(9) 0.014(7) -0.019(7) -0.035(7)
C10 0.077(5) 0.083(6) 0.068(5) -0.011(4) -0.004(4) 0.008(5)
C11 0.070(5) 0.072(5) 0.082(6) -0.003(4) -0.020(4) 0.006(4)
C12 0.060(4) 0.070(5) 0.074(5) -0.010(4) -0.005(4) 0.018(4)
C13 0.070(5) 0.079(5) 0.066(5) 0.012(4) -0.018(4) 0.014(4)
C14 0.080(5) 0.060(5) 0.073(5) 0.020(4) -0.012(4) 0.015(4)
Mn1 0.0628(8) 0.0655(8) 0.0697(8) 0.0043(6) -0.0053(6) 0.0086(6)
N1 0.068(4) 0.065(4) 0.061(4) 0.002(3) -0.007(3) 0.008(3)
O1 0.120(6) 0.143(7) 0.090(5) 0.031(5) 0.019(5) 0.024(5)
O2 0.073(4) 0.073(4) 0.089(4) 0.017(3) -0.002(3) 0.003(3)
O3 0.064(3) 0.074(3) 0.068(3) -0.011(3) -0.015(3) 0.008(3)
O4 0.065(3) 0.071(3) 0.067(3) 0.011(3) -0.005(3) 0.004(3)
Na1 0.072(2) 0.072(2) 0.072(2) 0.010(2) -0.010(2) 0.010(2)
Cl1 0.089(12) 0.38(4) 0.152(19) -0.18(3) -0.001(12) 0.009(19)

loop_
_atom_type_symbol
_atom_type_description
_atom_type_scat_dispersion_real
_atom_type_scat_dispersion_imag
_atom_type_scat_source
C C 0.0034 0.0017 'International Tables Vol C Tables 4.2.6.8 and 6.1.1.4'
H H 0.0000 0.0000 'International Tables Vol C Tables 4.2.6.8 and 6.1.1.4'
Mn Mn 0.3393 0.7367 'International Tables Vol C Tables 4.2.6.8 and 6.1.1.4'
N N 0.0066 0.0034 'International Tables Vol C Tables 4.2.6.8 and 6.1.1.4'
O O 0.0114 0.0062 'International Tables Vol C Tables 4.2.6.8 and 6.1.1.4'
Na Na 0.0371 0.0257 'International Tables Vol C Tables 4.2.6.8 and 6.1.1.4'
Cl Cl 0.1507 0.1611 'International Tables Vol C Tables 4.2.6.8 and 6.1.1.4'

loop_
_geom_angle_atom_site_label_1
_geom_angle_atom_site_label_2
_geom_angle_atom_site_label_3
_geom_angle
_geom_angle_site_symmetry_1
_geom_angle_site_symmetry_3
C2 C1 H1A 109.5 . .
C2 C1 H1B 109.5 . .
H1A C1 H1B 109.5 . .
C2 C1 H1C 109.5 . .
H1A C1 H1C 109.5 . .
H1B C1 H1C 109.5 . .
O1 C2 C3 121.3(10) . .
O1 C2 C1 120.3(9) . .
C3 C2 C1 118.2(9) . .
C8 C3 C4 118.3(8) . .
C8 C3 C2 124.9(9) . .
C4 C3 C2 116.7(9) . .
C5 C4 C3 123.8(9) . .
C5 C4 H4 118.1 . .
C3 C4 H4 118.1 . .
C4 C5 C6 116.6(9) . .
C4 C5 C9 122.6(10) . .
C6 C5 C9 120.8(9) . .
C5 C6 C7 122.5(9) . .
C5 C6 H6 118.8 . .
C7 C6 H6 118.8 . .
C6 C7 C8 119.9(8) . .
C6 C7 C10 119.4(8) . .
C8 C7 C10 120.7(8) . .
O2 C8 C3 120.0(8) . .
O2 C8 C7 121.0(7) . .
C3 C8 C7 118.8(8) . .
C5 C9 H9A 109.5 . .
C5 C9 H9B 109.5 . .
H9A C9 H9B 109.5 . .
C5 C9 H9C 109.5 . .
H9A C9 H9C 109.5 . .
H9B C9 H9C 109.5 . .
N1 C10 C7 112.9(7) . .
N1 C10 H10A 109.0 . .
C7 C10 H10A 109.0 . .
N1 C10 H10B 109.0 . .
C7 C10 H10B 109.0 . .
H10A C10 H10B 107.8 . .
N1 C11 C12 111.0(6) . .
N1 C11 H11A 109.4 . .
C12 C11 H11A 109.4 . .
N1 C11 H11B 109.4 . .
C12 C11 H11B 109.4 . .
H11A C11 H11B 108.0 . .
O3 C12 C11 108.2(7) . .
O3 C12 H12A 110.1 . .
C11 C12 H12A 110.1 . .
O3 C12 H12B 110.1 . .
C11 C12 H12B 110.1 . .
H12A C12 H12B 108.4 . .
N1 C13 C14 110.1(7) . .
N1 C13 H13A 109.6 . .
C14 C13 H13A 109.6 . .
N1 C13 H13B 109.6 . .
C14 C13 H13B 109.6 . .
H13A C13 H13B 108.1 . .
O4 C14 C13 109.0(6) . .
O4 C14 H14A 109.9 . .
C13 C14 H14A 109.9 . .
O4 C14 H14B 109.9 . .
C13 C14 H14B 109.9 . .
H14A C14 H14B 108.3 . .
O2 Mn1 O3 90.5(2) . 85_545
O2 Mn1 O4 161.3(3) . .
O3 Mn1 O4 77.8(2) 85_545 .
O2 Mn1 O3 97.7(3) . .
O3 Mn1 O3 162.0(3) 85_545 .
O4 Mn1 O3 97.7(2) . .
O2 Mn1 O4 104.6(2) . 70_656
O3 Mn1 O4 91.8(2) 85_545 70_656
O4 Mn1 O4 90.5(3) . 70_656
O3 Mn1 O4 70.6(2) . 70_656
O2 Mn1 N1 91.4(3) . .
O3 Mn1 N1 118.5(2) 85_545 .
O4 Mn1 N1 81.7(2) . .
O3 Mn1 N1 77.4(2) . .
O4 Mn1 N1 145.8(2) 70_656 .
O2 Mn1 Na1 148.67(19) . .
O3 Mn1 Na1 82.82(18) 85_545 .
O4 Mn1 Na1 44.97(16) . .
O3 Mn1 Na1 81.88(16) . .
O4 Mn1 Na1 45.54(14) 70_656 .
N1 Mn1 Na1 118.67(17) . .
C10 N1 C13 112.4(6) . .
C10 N1 C11 111.5(7) . .
C13 N1 C11 111.3(6) . .
C10 N1 Mn1 108.8(5) . .
C13 N1 Mn1 102.2(5) . .
C11 N1 Mn1 110.2(5) . .
C8 O2 Mn1 127.9(5) . .
C12 O3 Mn1 130.4(5) . 70_656
C12 O3 Mn1 118.3(4) . .
Mn1 O3 Mn1 110.3(2) 70_656 .
C14 O4 Mn1 114.3(5) . .
C14 O4 Mn1 118.6(5) . 85_545
Mn1 O4 Mn1 101.3(2) . 85_545
C14 O4 Na1 128.3(5) . .
Mn1 O4 Na1 98.1(2) . .
Mn1 O4 Na1 91.00(19) 85_545 .
O4 Na1 O4 180.0 . 49_655
O4 Na1 O4 80.42(17) . 70_656
O4 Na1 O4 99.58(17) 49_655 70_656
O4 Na1 O4 99.58(17) . 22_554
O4 Na1 O4 80.42(17) 49_655 22_554
O4 Na1 O4 180.0(4) 70_656 22_554
O4 Na1 O4 80.42(17) . 85_545
O4 Na1 O4 99.58(17) 49_655 85_545
O4 Na1 O4 99.58(17) 70_656 85_545
O4 Na1 O4 80.42(17) 22_554 85_545
O4 Na1 O4 99.58(17) . 37_554
O4 Na1 O4 80.42(17) 49_655 37_554
O4 Na1 O4 80.42(17) 70_656 37_554
O4 Na1 O4 99.58(17) 22_554 37_554
O4 Na1 O4 180.0(4) 85_545 37_554
O4 Na1 Mn1 36.96(13) . .
O4 Na1 Mn1 143.04(13) 49_655 .
O4 Na1 Mn1 43.46(14) 70_656 .
O4 Na1 Mn1 136.54(14) 22_554 .
O4 Na1 Mn1 89.29(13) 85_545 .
O4 Na1 Mn1 90.71(13) 37_554 .
O4 Na1 Mn1 143.04(13) . 49_655
O4 Na1 Mn1 36.96(13) 49_655 49_655
O4 Na1 Mn1 136.54(14) 70_656 49_655
O4 Na1 Mn1 43.46(14) 22_554 49_655
O4 Na1 Mn1 90.71(13) 85_545 49_655
O4 Na1 Mn1 89.29(13) 37_554 49_655
Mn1 Na1 Mn1 180.0 . 49_655
O4 Na1 Mn1 136.54(14) . 37_554
O4 Na1 Mn1 43.46(14) 49_655 37_554
O4 Na1 Mn1 89.29(13) 70_656 37_554
O4 Na1 Mn1 90.71(13) 22_554 37_554
O4 Na1 Mn1 143.04(13) 85_545 37_554
O4 Na1 Mn1 36.96(13) 37_554 37_554
Mn1 Na1 Mn1 119.817(3) . 37_554
Mn1 Na1 Mn1 60.183(3) 49_655 37_554
O4 Na1 Mn1 43.46(14) . 85_545
O4 Na1 Mn1 136.54(14) 49_655 85_545
O4 Na1 Mn1 90.71(13) 70_656 85_545
O4 Na1 Mn1 89.29(13) 22_554 85_545
O4 Na1 Mn1 36.96(13) 85_545 85_545
O4 Na1 Mn1 143.04(13) 37_554 85_545
Mn1 Na1 Mn1 60.183(3) . 85_545
Mn1 Na1 Mn1 119.817(3) 49_655 85_545
Mn1 Na1 Mn1 180.00(6) 37_554 85_545
O4 Na1 Mn1 89.29(13) . 70_656
O4 Na1 Mn1 90.71(13) 49_655 70_656
O4 Na1 Mn1 36.96(13) 70_656 70_656
O4 Na1 Mn1 143.04(13) 22_554 70_656
O4 Na1 Mn1 136.54(14) 85_545 70_656
O4 Na1 Mn1 43.46(14) 37_554 70_656
Mn1 Na1 Mn1 60.183(3) . 70_656
Mn1 Na1 Mn1 119.817(3) 49_655 70_656
Mn1 Na1 Mn1 60.183(3) 37_554 70_656
Mn1 Na1 Mn1 119.817(3) 85_545 70_656
O4 Na1 Mn1 90.71(13) . 22_554
O4 Na1 Mn1 89.29(13) 49_655 22_554
O4 Na1 Mn1 143.04(13) 70_656 22_554
O4 Na1 Mn1 36.96(13) 22_554 22_554
O4 Na1 Mn1 43.46(14) 85_545 22_554
O4 Na1 Mn1 136.54(14) 37_554 22_554
Mn1 Na1 Mn1 119.817(3) . 22_554
Mn1 Na1 Mn1 60.183(3) 49_655 22_554
Mn1 Na1 Mn1 119.817(3) 37_554 22_554
Mn1 Na1 Mn1 60.183(3) 85_545 22_554
Mn1 Na1 Mn1 180.00(6) 70_656 22_554

loop_
_geom_bond_atom_site_label_1
_geom_bond_atom_site_label_2
_geom_bond_distance
_geom_bond_site_symmetry_2
C1 C2 1.510(14) .
C1 H1A 0.9800 .
C1 H1B 0.9800 .
C1 H1C 0.9800 .
C2 O1 1.238(11) .
C2 C3 1.466(13) .
C3 C8 1.408(12) .
C3 C4 1.422(13) .
C4 C5 1.384(13) .
C4 H4 0.9500 .
C5 C6 1.389(13) .
C5 C9 1.482(13) .
C6 C7 1.410(12) .
C6 H6 0.9500 .
C7 C8 1.415(12) .
C7 C10 1.523(12) .
C8 O2 1.332(10) .
C9 H9A 0.9800 .
C9 H9B 0.9800 .
C9 H9C 0.9800 .
C10 N1 1.453(11) .
C10 H10A 0.9900 .
C10 H10B 0.9900 .
C11 N1 1.488(11) .
C11 C12 1.520(12) .
C11 H11A 0.9900 .
C11 H11B 0.9900 .
C12 O3 1.429(9) .
C12 H12A 0.9900 .
C12 H12B 0.9900 .
C13 N1 1.454(11) .
C13 C14 1.503(12) .
C13 H13A 0.9900 .
C13 H13B 0.9900 .
C14 O4 1.443(9) .
C14 H14A 0.9900 .
C14 H14B 0.9900 .
Mn1 O2 1.904(6) .
Mn1 O3 1.948(5) 85_545
Mn1 O4 1.969(5) .
Mn1 O3 2.015(6) .
Mn1 O4 2.230(6) 70_656
Mn1 N1 2.245(6) .
Mn1 Na1 3.2422(18) .
O3 Mn1 1.948(5) 70_656
O4 Mn1 2.231(6) 85_545
O4 Na1 2.314(6) .
Na1 O4 2.314(6) 49_655
Na1 O4 2.314(6) 70_656
Na1 O4 2.314(6) 22_554
Na1 O4 2.314(6) 85_545
Na1 O4 2.314(6) 37_554
Na1 Mn1 3.2423(19) 49_655
Na1 Mn1 3.2423(19) 37_554
Na1 Mn1 3.2423(18) 85_545
Na1 Mn1 3.2423(18) 70_656
Na1 Mn1 3.2423(19) 22_554

loop_
_platon_squeeze_void_nr
_platon_squeeze_void_average_x
_platon_squeeze_void_average_y
_platon_squeeze_void_average_z
_platon_squeeze_void_volume
_platon_squeeze_void_count_electrons
_platon_squeeze_void_content
1 0.246 0.059 0.008 6773 769 ' '
2 0.747 -0.065 0.007 6773 769 ' '
